data_7247286
loop_
_publ_author_name
'Korobeynikov, Nikita A.'
'Usoltsev, Andrey N.'
'Sokolov, Maxim N.'
'Novikov, Alexander S.'
'Sukhikh, Taisiya S.'
'Adonin, Sergey A.'

_publ_section_title
;
 Halogen bonding in chloroiodates(iii)
;
_journal_issue 37
_journal_name_full CrystEngComm
_journal_page_first 5233
_journal_page_last 5237
_journal_paper_doi 10.1039/D3CE00400G
_journal_volume 25
_journal_year 2023
_chemical_formula_moiety 'Cl4 I, C7 H10 N'
_chemical_formula_sum 'C7 H10 Cl4 I N'
_chemical_formula_weight 376.86
_space_group_crystal_system monoclinic
_space_group_IT_number 14
_space_group_name_Hall '-P 2ybc'
_space_group_name_H-M_alt 'P 1 21/c 1'
_atom_sites_solution_hydrogens geom
_audit_creation_date 2023-04-12
_audit_creation_method
;
Olex2 1.5
(compiled 2023.03.06 svn.rbb2c1857 for OlexSys, GUI svn.r6748)
;
_audit_update_record
;
2023-04-19 deposited with the CCDC.	2023-08-08 downloaded from the CCDC.
;
_cell_angle_alpha 90.0
_cell_angle_beta 101.728(7)
_cell_angle_gamma 90.0
_cell_formula_units_Z 2
_cell_length_a 8.3175(7)
_cell_length_b 9.8500(5)
_cell_length_c 7.6668(5)
_cell_measurement_reflns_used 1023
_cell_measurement_temperature 140.00(10)
_cell_measurement_theta_max 28.1360
_cell_measurement_theta_min 3.3930
_cell_volume 615.01(7)
_computing_cell_refinement 'CrysAlisPro 1.171.40.84a (Rigaku OD, 2020)'
_computing_data_collection 'CrysAlisPro 1.171.40.84a (Rigaku OD, 2020)'
_computing_data_reduction 'CrysAlisPro 1.171.40.84a (Rigaku OD, 2020)'
_computing_molecular_graphics 'Olex2 1.5 (Dolomanov et al., 2009)'
_computing_publication_material 'Olex2 1.5 (Dolomanov et al., 2009)'
_computing_structure_refinement 'SHELXL 2017/1 (Sheldrick, 2015)'
_computing_structure_solution 'SHELXT 2014/5 (Sheldrick, 2014)'
_diffrn_ambient_environment N~2~
_diffrn_ambient_temperature 140.00(10)
_diffrn_detector 'CCD plate'
_diffrn_detector_area_resol_mean 10.6168
_diffrn_detector_type AtlasS2
_diffrn_measured_fraction_theta_full 0.998
_diffrn_measured_fraction_theta_max 0.829
_diffrn_measurement_details
;
List of Runs (angles in degrees, time in seconds):

  # Type    Start    End  Width  t~exp~   \w     \q     \k     \f   Frames
#--------------------------------------------------------------------------
  1  \w    -20.00  93.00   0.50    6.22    --   11.26  19.00  60.00  226
  2  \w     28.00  85.00   0.50    6.22    --   11.26  57.00  90.00  114
;
_diffrn_measurement_device 'four-circle diffractometer'
_diffrn_measurement_device_type 'New Xcalibur, AtlasS2'
_diffrn_measurement_method '\w scans'
_diffrn_orient_matrix_type 'CrysAlisPro convention (1999,Acta A55,543-557)'
_diffrn_orient_matrix_UB_11 -0.0772525000
_diffrn_orient_matrix_UB_12 -0.0329845000
_diffrn_orient_matrix_UB_13 -0.0110967000
_diffrn_orient_matrix_UB_21 -0.0146664000
_diffrn_orient_matrix_UB_22 0.0137366000
_diffrn_orient_matrix_UB_23 -0.0927137000
_diffrn_orient_matrix_UB_31 0.0375139000
_diffrn_orient_matrix_UB_32 -0.0624852000
_diffrn_orient_matrix_UB_33 -0.0145172000
_diffrn_radiation_monochromator graphite
_diffrn_radiation_probe x-ray
_diffrn_radiation_type 'Mo K\a'
_diffrn_radiation_wavelength 0.71073
_diffrn_reflns_av_R_equivalents 0.0349
_diffrn_reflns_av_unetI/netI 0.0563
_diffrn_reflns_Laue_measured_fraction_full 0.998
_diffrn_reflns_Laue_measured_fraction_max 0.829
_diffrn_reflns_limit_h_max 11
_diffrn_reflns_limit_h_min -8
_diffrn_reflns_limit_k_max 13
_diffrn_reflns_limit_k_min -9
_diffrn_reflns_limit_l_max 9
_diffrn_reflns_limit_l_min -9
_diffrn_reflns_number 2679
_diffrn_reflns_point_group_measured_fraction_full 0.998
_diffrn_reflns_point_group_measured_fraction_max 0.829
_diffrn_reflns_theta_full 25.500
_diffrn_reflns_theta_max 29.027
_diffrn_reflns_theta_min 2.501
_diffrn_source 'fine-focus sealed X-ray tube'
_diffrn_source_type 'Enhance (Mo) X-ray Source'
_exptl_absorpt_coefficient_mu 3.430
_exptl_absorpt_correction_T_max 1.00000
_exptl_absorpt_correction_T_min 0.72605
_exptl_absorpt_correction_type multi-scan
_exptl_absorpt_process_details
;
CrysAlisPro 1.171.40.84a (Rigaku Oxford Diffraction, 2020)
Empirical absorption correction using spherical harmonics,
implemented in SCALE3 ABSPACK scaling algorithm.
;
_exptl_crystal_colour 'light yellow'
_exptl_crystal_colour_modifier light
_exptl_crystal_colour_primary yellow
_exptl_crystal_density_diffrn 2.035
_exptl_crystal_description block
_exptl_crystal_F_000 360
_exptl_crystal_size_max 0.11
_exptl_crystal_size_mid 0.1
_exptl_crystal_size_min 0.09
_refine_diff_density_max 1.251
_refine_diff_density_min -1.399
_refine_diff_density_rms 0.169
_refine_ls_extinction_method none
_refine_ls_goodness_of_fit_ref 1.045
_refine_ls_hydrogen_treatment constr
_refine_ls_matrix_type full
_refine_ls_number_parameters 99
_refine_ls_number_reflns 1360
_refine_ls_number_restraints 18
_refine_ls_restrained_S_all 1.039
_refine_ls_R_factor_all 0.0557
_refine_ls_R_factor_gt 0.0392
_refine_ls_shift/su_max 0.000
_refine_ls_shift/su_mean 0.000
_refine_ls_structure_factor_coef Fsqd
_refine_ls_weighting_details 'w=1/[\s^2^(Fo^2^)+(0.0490P)^2^+0.1955P] where P=(Fo^2^+2Fc^2^)/3'
_refine_ls_weighting_scheme calc
_refine_ls_wR_factor_gt 0.0905
_refine_ls_wR_factor_ref 0.1035
_reflns_Friedel_coverage 0.000
_reflns_number_gt 1043
_reflns_number_total 1360
_reflns_threshold_expression 'I > 2\s(I)'
_cod_data_source_file d3ce00400g2.cif
_cod_data_source_block nk699_a
_cod_depositor_comments 'Adding full bibliography for 7247286--7247294.cif.'
_cod_original_cell_volume 615.01(8)
_cod_database_code 7247286
_shelx_shelxl_version_number 2017/1
_chemical_oxdiff_formula IClCHN
_shelx_space_group_comment
;
The symmetry employed for this shelxl refinement is uniquely defined
by the following loop, which should always be used as a source of
symmetry information in preference to the above space-group names.
They are only intended as comments.
;
_cell_oxdiff_angle_alpha 89.991(4)
_cell_oxdiff_angle_beta 101.721(5)
_cell_oxdiff_angle_gamma 90.025(5)
_cell_oxdiff_length_a 8.3148(5)
_cell_oxdiff_length_b 9.8542(6)
_cell_oxdiff_length_c 7.6659(4)
_cell_oxdiff_measurement_reflns_used 1023
_cell_oxdiff_volume 615.01(6)
_shelx_estimated_absorpt_t_max 0.748
_shelx_estimated_absorpt_t_min 0.704
_reflns_odcompleteness_completeness 99.92
_reflns_odcompleteness_iscentric 1
_reflns_odcompleteness_theta 25.63
_olex2_refinement_description
;
1. Fixed Uiso
 At 1.2 times of:
  All C(H) groups
 At 1.5 times of:
  All C(H,H,H) groups
2. Rigid bond restraints
 C6, N1, C7, C1, C2, C3, C4, C5
 with sigma for 1-2 distances of 0.01 and sigma for 1-3 distances of 0.01
3. Others
 Fixed Sof: N1(0.5) C1(0.5) C2(0.5) H2(0.5) C3(0.5) H3(0.5) C4(0.5) H4(0.5)
 C5(0.5) H5(0.5) C6(0.5) H6A(0.5) H6B(0.5) H6C(0.5) C7(0.5) H7A(0.5) H7B(0.5)
 H7C(0.5)
4.a Aromatic/amide H refined with riding coordinates:
 C2(H2), C3(H3), C4(H4), C5(H5)
4.b Idealised Me refined as rotating group:
 C6(H6A,H6B,H6C), C7(H7A,H7B,H7C)
;
_olex2_submission_special_instructions 'No special instructions were received'
_oxdiff_exptl_absorpt_empirical_details
;
Empirical correction (ABSPACK) includes:
- Absorption correction using spherical harmonics
- Frame scaling
;
_oxdiff_exptl_absorpt_empirical_full_max 1.371
_oxdiff_exptl_absorpt_empirical_full_min 0.821

loop_
_space_group_symop_operation_xyz
'x, y, z'
'-x, y+1/2, -z+1/2'
'-x, -y, -z'
'x, -y-1/2, z-1/2'

loop_
_atom_site_label
_atom_site_type_symbol
_atom_site_fract_x
_atom_site_fract_y
_atom_site_fract_z
_atom_site_U_iso_or_equiv
_atom_site_adp_type
_atom_site_occupancy
_atom_site_site_symmetry_order
_atom_site_calc_flag
_atom_site_refinement_flags_posn
_atom_site_refinement_flags_adp
_atom_site_refinement_flags_occupancy
_atom_site_disorder_assembly
_atom_site_disorder_group
I1 I 1.000000 0.500000 1.000000 0.01778(18) Uani 1 2 d S . P . .
Cl2 Cl 0.6952(2) 0.48599(15) 0.9397(4) 0.0566(6) Uani 1 1 d . . . . .
Cl1 Cl 1.0071(2) 0.30148(17) 0.8012(2) 0.0561(5) Uani 1 1 d . . . . .
N1 N 1.5497(18) 0.0583(12) 0.9668(15) 0.030(2) Uani 0.5 1 d . U P A -1
C1 C 1.4943(15) -0.0726(14) 0.9534(18) 0.025(3) Uani 0.5 1 d . U P A -1
C2 C 1.346(2) -0.0918(14) 1.0131(19) 0.031(3) Uani 0.5 1 d . U P A -1
H2 H 1.303458 -0.181241 1.012894 0.037 Uiso 0.5 1 calc R U P A -1
C3 C 1.2642(15) 0.0076(13) 1.0688(17) 0.030(3) Uani 0.5 1 d . U P A -1
H3 H 1.165720 -0.011565 1.108801 0.036 Uiso 0.5 1 calc R U P A -1
C4 C 1.3212(16) 0.1429(13) 1.0699(17) 0.032(3) Uani 0.5 1 d . U P A -1
H4 H 1.261004 0.216357 1.105108 0.039 Uiso 0.5 1 calc R U P A -1
C5 C 1.4650(17) 0.1625(14) 1.0187(18) 0.032(3) Uani 0.5 1 d . U P A -1
H5 H 1.507848 0.251866 1.019031 0.038 Uiso 0.5 1 calc R U P A -1
C6 C 1.7038(18) 0.0838(19) 0.901(2) 0.042(3) Uani 0.5 1 d . U P A -1
H6A H 1.686911 0.060117 0.774789 0.063 Uiso 0.5 1 calc R U P A -1
H6B H 1.792540 0.028139 0.969236 0.063 Uiso 0.5 1 calc R U P A -1
H6C H 1.733354 0.180026 0.916954 0.063 Uiso 0.5 1 calc R U P A -1
C7 C 1.583(2) -0.1826(14) 0.893(2) 0.042(4) Uani 0.5 1 d . U P A -1
H7A H 1.593480 -0.165626 0.769810 0.063 Uiso 0.5 1 calc R U P A -1
H7B H 1.523419 -0.267817 0.898564 0.063 Uiso 0.5 1 calc R U P A -1
H7C H 1.692534 -0.189289 0.969348 0.063 Uiso 0.5 1 calc R U P A -1

loop_
_atom_site_aniso_label
_atom_site_aniso_U_11
_atom_site_aniso_U_22
_atom_site_aniso_U_33
_atom_site_aniso_U_23
_atom_site_aniso_U_13
_atom_site_aniso_U_12
I1 0.0204(3) 0.0136(3) 0.0195(3) 0.00005(16) 0.00455(18) -0.00083(16)
Cl2 0.0188(8) 0.0295(9) 0.1167(18) 0.0131(8) 0.0027(9) -0.0015(6)
Cl1 0.0875(12) 0.0337(9) 0.0376(9) -0.0156(8) -0.0099(8) 0.0234(8)
N1 0.032(6) 0.016(5) 0.035(7) 0.001(5) -0.008(5) 0.000(5)
C1 0.031(6) 0.019(6) 0.025(7) -0.011(6) 0.005(5) 0.004(4)
C2 0.039(8) 0.016(5) 0.035(8) 0.001(6) 0.000(6) -0.002(5)
C3 0.023(6) 0.042(7) 0.025(6) 0.011(5) 0.004(4) 0.007(5)
C4 0.030(6) 0.024(5) 0.035(7) -0.001(5) -0.009(5) 0.009(5)
C5 0.042(7) 0.010(6) 0.038(8) -0.007(5) -0.005(5) -0.005(5)
C6 0.036(7) 0.039(9) 0.048(10) 0.005(8) 0.006(6) -0.009(6)
C7 0.057(9) 0.022(6) 0.041(9) -0.015(6) -0.002(7) 0.022(7)

loop_
_atom_type_symbol
_atom_type_description
_atom_type_scat_dispersion_real
_atom_type_scat_dispersion_imag
_atom_type_scat_source
C C 0.0033 0.0016 'International Tables Vol C Tables 4.2.6.8 and 6.1.1.4'
H H 0.0000 0.0000 'International Tables Vol C Tables 4.2.6.8 and 6.1.1.4'
Cl Cl 0.1484 0.1585 'International Tables Vol C Tables 4.2.6.8 and 6.1.1.4'
I I -0.4742 1.8119 'International Tables Vol C Tables 4.2.6.8 and 6.1.1.4'
N N 0.0061 0.0033 'International Tables Vol C Tables 4.2.6.8 and 6.1.1.4'

loop_
_geom_angle_atom_site_label_1
_geom_angle_atom_site_label_2
_geom_angle_atom_site_label_3
_geom_angle
_geom_angle_site_symmetry_1
_geom_angle_site_symmetry_3
_geom_angle_publ_flag
Cl2 I1 Cl2 180.0 3_767 . ?
Cl2 I1 Cl1 89.58(7) . . ?
Cl2 I1 Cl1 90.42(7) . 3_767 ?
Cl2 I1 Cl1 90.42(7) 3_767 . ?
Cl2 I1 Cl1 89.59(7) 3_767 3_767 ?
Cl1 I1 Cl1 180.00(8) 3_767 . ?
C1 N1 C6 115.7(13) . . ?
C5 N1 C1 123.4(16) . . ?
C5 N1 C6 120.5(13) . . ?
N1 C1 C2 113.9(15) . . ?
N1 C1 C7 123.2(14) . . ?
C2 C1 C7 122.8(13) . . ?
C1 C2 H2 118.3 . . ?
C3 C2 C1 123.4(15) . . ?
C3 C2 H2 118.3 . . ?
C2 C3 H3 119.7 . . ?
C2 C3 C4 120.6(14) . . ?
C4 C3 H3 119.7 . . ?
C3 C4 H4 121.6 . . ?
C5 C4 C3 116.8(12) . . ?
C5 C4 H4 121.6 . . ?
N1 C5 H5 119.2 . . ?
C4 C5 N1 121.7(13) . . ?
C4 C5 H5 119.2 . . ?
N1 C6 H6A 109.5 . . ?
N1 C6 H6B 109.5 . . ?
N1 C6 H6C 109.5 . . ?
H6A C6 H6B 109.5 . . ?
H6A C6 H6C 109.5 . . ?
H6B C6 H6C 109.5 . . ?
C1 C7 H7A 109.5 . . ?
C1 C7 H7B 109.5 . . ?
C1 C7 H7C 109.5 . . ?
H7A C7 H7B 109.5 . . ?
H7A C7 H7C 109.5 . . ?
H7B C7 H7C 109.5 . . ?

loop_
_geom_bond_atom_site_label_1
_geom_bond_atom_site_label_2
_geom_bond_distance
_geom_bond_site_symmetry_2
_geom_bond_publ_flag
I1 Cl2 2.4862(17) 3_767 ?
I1 Cl2 2.4863(17) . ?
I1 Cl1 2.4873(16) . ?
I1 Cl1 2.4872(16) 3_767 ?
N1 C1 1.367(16) . ?
N1 C5 1.349(19) . ?
N1 C6 1.490(19) . ?
C1 C2 1.41(2) . ?
C1 C7 1.440(17) . ?
C2 H2 0.9500 . ?
C2 C3 1.313(19) . ?
C3 H3 0.9500 . ?
C3 C4 1.414(17) . ?
C4 H4 0.9500 . ?
C4 C5 1.35(2) . ?
C5 H5 0.9500 . ?
C6 H6A 0.9800 . ?
C6 H6B 0.9800 . ?
C6 H6C 0.9800 . ?
C7 H7A 0.9800 . ?
C7 H7B 0.9800 . ?
C7 H7C 0.9800 . ?

loop_
_geom_torsion_atom_site_label_1
_geom_torsion_atom_site_label_2
_geom_torsion_atom_site_label_3
_geom_torsion_atom_site_label_4
_geom_torsion
_geom_torsion_site_symmetry_1
_geom_torsion_site_symmetry_2
_geom_torsion_site_symmetry_3
_geom_torsion_site_symmetry_4
_geom_torsion_publ_flag
N1 C1 C2 C3 3.0(19) . . . . ?
C1 N1 C5 C4 3.4(19) . . . . ?
C1 C2 C3 C4 1(2) . . . . ?
C2 C3 C4 C5 -3(2) . . . . ?
C3 C4 C5 N1 0.7(19) . . . . ?
C5 N1 C1 C2 -5.1(17) . . . . ?
C5 N1 C1 C7 178.1(14) . . . . ?
C6 N1 C1 C2 -178.6(13) . . . . ?
C6 N1 C1 C7 4.5(16) . . . . ?
C6 N1 C5 C4 176.6(12) . . . . ?
C7 C1 C2 C3 179.9(13) . . . . ?
